data_4319516
loop_
_publ_author_name
'Jamie L. Manson'
'Wayne E. Buschmann'
'Joel S. Miller'

_publ_section_title
;
 Tetracyanomanganate(II) and Its Salts of Divalent First-Row Transition
 Metal Ions
;
_journal_name_full 'Inorganic Chemistry'
_journal_page_first 1926
_journal_page_last 1935
_journal_paper_doi 10.1021/ic0012726
_journal_volume 40
_journal_year 2001
_chemical_formula_moiety '[N(PPh3)2][C4N4]'
_chemical_formula_sum 'C40 H30 N5 P2'
_chemical_formula_weight 642.63
_chemical_name_systematic
; 
 ? 
;
_space_group_IT_number 15
_symmetry_cell_setting monoclinic
_symmetry_space_group_name_Hall '-I 2ya'
_symmetry_space_group_name_H-M 'I 1 2/a 1'
_atom_sites_solution_hydrogens geom
_atom_sites_solution_primary direct
_atom_sites_solution_secondary difmap
_audit_creation_method SHELXL-97
_cell_angle_alpha 90.00
_cell_angle_beta 106.176(2)
_cell_angle_gamma 90.00
_cell_formula_units_Z 4
_cell_length_a 18.6314(2)
_cell_length_b 9.19260(10)
_cell_length_c 20.80060(10)
_cell_measurement_temperature 293(2)
_cell_measurement_theta_max 28.36
_cell_measurement_theta_min 1.77
_cell_volume 3421.50(6)
_computing_cell_refinement 'Bruker SMART'
_computing_data_collection 'Bruker SMART'
_computing_data_reduction 'Bruker SHELXTL'
_computing_molecular_graphics 'Bruker SHELXTL'
_computing_publication_material 'Bruker SHELXTL'
_computing_structure_refinement 'SHELXL-97 (Sheldrick, 1997)'
_computing_structure_solution 'SHELXS-97 (Sheldrick, 1990)'
_diffrn_ambient_temperature 293(2)
_diffrn_measured_fraction_theta_full 0.992
_diffrn_measured_fraction_theta_max 0.992
_diffrn_measurement_device_type 'CCD are detector'
_diffrn_measurement_method 'phi and omega scans'
_diffrn_radiation_monochromator graphite
_diffrn_radiation_source 'fine-focus sealed tube'
_diffrn_radiation_type MoK\a
_diffrn_radiation_wavelength 0.71073
_diffrn_reflns_av_R_equivalents 0.0199
_diffrn_reflns_av_sigmaI/netI 0.0223
_diffrn_reflns_limit_h_max 20
_diffrn_reflns_limit_h_min -20
_diffrn_reflns_limit_k_max 9
_diffrn_reflns_limit_k_min -10
_diffrn_reflns_limit_l_max 23
_diffrn_reflns_limit_l_min -23
_diffrn_reflns_number 7356
_diffrn_reflns_theta_full 23.25
_diffrn_reflns_theta_max 23.25
_diffrn_reflns_theta_min 2.04
_exptl_absorpt_coefficient_mu 0.163
_exptl_absorpt_correction_type none
_exptl_crystal_colour red
_exptl_crystal_density_diffrn 1.248
_exptl_crystal_density_method 'not measured'
_exptl_crystal_description rod
_exptl_crystal_F_000 1340
_exptl_crystal_size_max 0.4
_exptl_crystal_size_mid 0.15
_exptl_crystal_size_min 0.15
_refine_diff_density_max 0.462
_refine_diff_density_min -0.411
_refine_diff_density_rms 0.057
_refine_ls_extinction_method none
_refine_ls_goodness_of_fit_ref 1.016
_refine_ls_hydrogen_treatment mixed
_refine_ls_matrix_type full
_refine_ls_number_parameters 221
_refine_ls_number_reflns 2441
_refine_ls_number_restraints 0
_refine_ls_restrained_S_all 1.016
_refine_ls_R_factor_all 0.0595
_refine_ls_R_factor_gt 0.0510
_refine_ls_shift/su_max 0.052
_refine_ls_shift/su_mean 0.002
_refine_ls_structure_factor_coef Fsqd
_refine_ls_weighting_details 'calc w=1/[\s^2^(Fo^2^)+(0.0848P)^2^+6.5576P] where P=(Fo^2^+2Fc^2^)/3'
_refine_ls_weighting_scheme calc
_refine_ls_wR_factor_gt 0.1427
_refine_ls_wR_factor_ref 0.1493
_reflns_number_gt 2074
_reflns_number_total 2441
_reflns_threshold_expression >2sigma(I)
_cod_data_source_file ic0012726.cif
_cod_data_source_block IC001379T
_cod_original_cell_volume 3421.50(5)
_cod_database_code 4319516

loop_
_symmetry_equiv_pos_as_xyz
'x, y, z'
'-x+1/2, y, -z'
'x+1/2, y+1/2, z+1/2'
'-x+1, y+1/2, -z+1/2'
'-x, -y, -z'
'x-1/2, -y, z'
'-x+1/2, -y+1/2, -z+1/2'
'x, -y+1/2, z+1/2'

loop_
_atom_site_label
_atom_site_type_symbol
_atom_site_fract_x
_atom_site_fract_y
_atom_site_fract_z
_atom_site_U_iso_or_equiv
_atom_site_adp_type
_atom_site_occupancy
_atom_site_symmetry_multiplicity
_atom_site_calc_flag
_atom_site_refinement_flags
_atom_site_disorder_assembly
_atom_site_disorder_group
P1 P 0.16775(4) 0.89878(8) 0.49556(3) 0.0339(3) Uani 1 1 d . . .
N1 N 0.2500 0.8478(3) 0.5000 0.0397(8) Uani 1 2 d S . .
C1 C 0.10326(17) 0.8486(3) 0.41677(14) 0.0421(7) Uani 1 1 d . . .
C2 C 0.1162(2) 0.7223(4) 0.38492(17) 0.0599(9) Uani 1 1 d . . .
H2A H 0.1592 0.6675 0.4024 0.072 Uiso 1 1 calc R . .
C3 C 0.0631(3) 0.6794(5) 0.3259(2) 0.0860(15) Uani 1 1 d . . .
H3A H 0.0709 0.5949 0.3042 0.103 Uiso 1 1 calc R . .
C4 C -0.0009(3) 0.7608(6) 0.2994(2) 0.0876(16) Uani 1 1 d . . .
H4A H -0.0356 0.7310 0.2602 0.105 Uiso 1 1 calc R . .
C5 C -0.0125(2) 0.8841(5) 0.33084(17) 0.0705(12) Uani 1 1 d . . .
H5A H -0.0552 0.9393 0.3128 0.085 Uiso 1 1 calc R . .
C6 C 0.03850(18) 0.9288(4) 0.38955(15) 0.0532(8) Uani 1 1 d . . .
H6A H 0.0295 1.0128 0.4109 0.064 Uiso 1 1 calc R . .
C7 C 0.15680(14) 1.0913(3) 0.50536(14) 0.0355(7) Uani 1 1 d . . .
C8 C 0.16268(15) 1.1840(3) 0.45399(15) 0.0409(7) Uani 1 1 d . . .
H8A H 0.1691 1.1456 0.4146 0.049 Uiso 1 1 calc R . .
C9 C 0.15896(17) 1.3320(3) 0.46157(18) 0.0524(8) Uani 1 1 d . . .
H9A H 0.1631 1.3936 0.4273 0.063 Uiso 1 1 calc R . .
C10 C 0.14904(19) 1.3897(4) 0.5197(2) 0.0592(10) Uani 1 1 d . . .
H10A H 0.1471 1.4900 0.5247 0.071 Uiso 1 1 calc R . .
C11 C 0.14197(18) 1.2996(4) 0.57063(18) 0.0548(9) Uani 1 1 d . . .
H11A H 0.1344 1.3391 0.6094 0.066 Uiso 1 1 calc R . .
C12 C 0.14622(16) 1.1496(3) 0.56395(15) 0.0432(7) Uani 1 1 d . . .
H12A H 0.1420 1.0885 0.5984 0.052 Uiso 1 1 calc R . .
C13 C 0.13636(15) 0.8063(3) 0.55918(14) 0.0362(7) Uani 1 1 d . . .
C14 C 0.1848(2) 0.7879(4) 0.62246(16) 0.0609(10) Uani 1 1 d . . .
H14A H 0.2334 0.8233 0.6321 0.073 Uiso 1 1 calc R . .
C15 C 0.1611(2) 0.7170(5) 0.67140(17) 0.0712(11) Uani 1 1 d . . .
H15A H 0.1941 0.7052 0.7138 0.085 Uiso 1 1 calc R . .
C16 C 0.09014(18) 0.6638(4) 0.65856(16) 0.0536(8) Uani 1 1 d . . .
H16A H 0.0746 0.6172 0.6921 0.064 Uiso 1 1 calc R . .
C17 C 0.04194(18) 0.6798(4) 0.59583(18) 0.0571(9) Uani 1 1 d . . .
H17A H -0.0062 0.6422 0.5866 0.069 Uiso 1 1 calc R . .
C18 C 0.06418(17) 0.7513(4) 0.54615(17) 0.0499(8) Uani 1 1 d . . .
H18A H 0.0308 0.7627 0.5039 0.060 Uiso 1 1 calc R . .
C21 C -0.2222(5) 0.7683(11) 0.2328(4) 0.076(2) Uiso 0.25 1 d P . .
N21 N -0.2222(5) 0.7683(11) 0.2328(4) 0.076(2) Uiso 0.25 1 d P . .
C22 C -0.2601(7) 0.8259(15) 0.2552(6) 0.119(3) Uiso 0.25 1 d P . .
N22 N -0.2601(7) 0.8259(15) 0.2552(6) 0.119(3) Uiso 0.25 1 d P . .
N2 N -0.1854(4) 0.9506(9) 0.1987(5) 0.129(3) Uani 0.75 1 d P . .
N3 N -0.1683(3) 0.5272(6) 0.20093(19) 0.0658(11) Uani 0.75 1 d P . .
C23 C -0.2043(4) 0.8781(8) 0.2135(3) 0.0725(18) Uani 0.75 1 d P . .
C24 C -0.1959(3) 0.6101(7) 0.2177(2) 0.0611(14) Uani 0.75 1 d P . .

loop_
_atom_site_aniso_label
_atom_site_aniso_U_11
_atom_site_aniso_U_22
_atom_site_aniso_U_33
_atom_site_aniso_U_23
_atom_site_aniso_U_13
_atom_site_aniso_U_12
P1 0.0347(4) 0.0308(4) 0.0371(4) -0.0028(3) 0.0116(3) -0.0025(3)
N1 0.0395(19) 0.0296(17) 0.053(2) 0.000 0.0188(16) 0.000
C1 0.0485(18) 0.0420(16) 0.0378(16) -0.0018(13) 0.0154(14) -0.0138(14)
C2 0.082(3) 0.051(2) 0.0492(19) -0.0120(16) 0.0219(18) -0.0176(18)
C3 0.126(4) 0.082(3) 0.055(2) -0.034(2) 0.033(3) -0.053(3)
C4 0.084(3) 0.132(4) 0.041(2) -0.009(3) 0.007(2) -0.053(3)
C5 0.051(2) 0.117(4) 0.0385(19) 0.002(2) 0.0042(16) -0.026(2)
C6 0.0429(18) 0.074(2) 0.0419(17) 0.0028(16) 0.0103(14) -0.0091(16)
C7 0.0272(14) 0.0335(15) 0.0438(16) -0.0029(12) 0.0066(12) -0.0003(11)
C8 0.0344(15) 0.0391(17) 0.0477(17) 0.0030(13) 0.0088(13) 0.0029(13)
C9 0.0446(18) 0.0373(17) 0.071(2) 0.0103(16) 0.0094(16) 0.0060(14)
C10 0.053(2) 0.0330(17) 0.085(3) -0.0050(18) 0.0073(18) 0.0082(14)
C11 0.0500(19) 0.0471(19) 0.062(2) -0.0186(17) 0.0078(16) 0.0085(15)
C12 0.0392(16) 0.0421(17) 0.0458(17) -0.0060(13) 0.0075(13) 0.0012(13)
C13 0.0370(15) 0.0318(15) 0.0414(16) -0.0038(12) 0.0138(13) -0.0004(12)
C14 0.052(2) 0.084(3) 0.0422(18) 0.0029(17) 0.0051(15) -0.0298(18)
C15 0.067(2) 0.104(3) 0.0370(17) 0.0096(19) 0.0055(16) -0.028(2)
C16 0.053(2) 0.061(2) 0.0523(19) 0.0094(16) 0.0246(16) -0.0016(17)
C17 0.0348(17) 0.072(2) 0.070(2) 0.0194(19) 0.0233(16) -0.0001(16)
C18 0.0340(16) 0.059(2) 0.0577(19) 0.0150(16) 0.0145(14) 0.0074(14)
N2 0.092(5) 0.121(7) 0.142(7) -0.011(5) -0.019(4) -0.025(4)
N3 0.065(3) 0.093(3) 0.041(2) 0.008(2) 0.018(2) 0.000(2)
C23 0.065(4) 0.075(5) 0.064(3) 0.001(3) -0.003(3) -0.009(3)
C24 0.051(3) 0.101(4) 0.024(2) 0.000(2) -0.0027(19) 0.021(3)

loop_
_atom_type_symbol
_atom_type_description
_atom_type_scat_dispersion_real
_atom_type_scat_dispersion_imag
_atom_type_scat_source
C C 0.0033 0.0016 'International Tables Vol C Tables 4.2.6.8 and 6.1.1.4'
H H 0.0000 0.0000 'International Tables Vol C Tables 4.2.6.8 and 6.1.1.4'
N N 0.0061 0.0033 'International Tables Vol C Tables 4.2.6.8 and 6.1.1.4'
P P 0.1023 0.0942 'International Tables Vol C Tables 4.2.6.8 and 6.1.1.4'

loop_
_geom_angle_atom_site_label_1
_geom_angle_atom_site_label_2
_geom_angle_atom_site_label_3
_geom_angle
_geom_angle_site_symmetry_1
_geom_angle_site_symmetry_3
_geom_angle_publ_flag
N1 P1 C7 115.07(14) . . ?
N1 P1 C1 111.56(12) . . ?
C7 P1 C1 106.67(14) . . ?
N1 P1 C13 108.97(12) . . ?
C7 P1 C13 108.08(13) . . ?
C1 P1 C13 106.07(13) . . ?
P1 N1 P1 145.5(2) 2_556 . ?
C6 C1 C2 119.6(3) . . ?
C6 C1 P1 121.2(2) . . ?
C2 C1 P1 119.1(3) . . ?
C1 C2 C3 118.6(4) . . ?
C4 C3 C2 121.1(4) . . ?
C5 C4 C3 119.6(4) . . ?
C4 C5 C6 120.7(4) . . ?
C5 C6 C1 120.4(4) . . ?
C12 C7 C8 119.7(3) . . ?
C12 C7 P1 121.7(2) . . ?
C8 C7 P1 118.6(2) . . ?
C9 C8 C7 120.0(3) . . ?
C8 C9 C10 120.3(3) . . ?
C9 C10 C11 120.5(3) . . ?
C10 C11 C12 119.9(3) . . ?
C11 C12 C7 119.6(3) . . ?
C14 C13 C18 118.7(3) . . ?
C14 C13 P1 119.9(2) . . ?
C18 C13 P1 121.5(2) . . ?
C15 C14 C13 120.1(3) . . ?
C16 C15 C14 121.1(3) . . ?
C15 C16 C17 119.4(3) . . ?
C16 C17 C18 120.6(3) . . ?
C17 C18 C13 120.1(3) . . ?
N22 C21 C22 0.0(19) 7_465 7_465 ?
N22 C21 C22 91.0(16) 7_465 . ?
C22 C21 C22 91.0(16) 7_465 . ?
N22 C21 N22 91.0(16) 7_465 . ?
C22 C21 N22 91.0(16) 7_465 . ?
C22 C21 N22 0.0(13) . . ?
N22 C21 C23 174.6(12) 7_465 . ?
C22 C21 C23 174.6(12) 7_465 . ?
C22 C21 C23 90.5(13) . . ?
N22 C21 C23 90.5(13) . . ?
N22 C21 C21 48.4(10) 7_465 7_465 ?
C22 C21 C21 48.4(10) 7_465 7_465 ?
C22 C21 C21 42.6(8) . 7_465 ?
N22 C21 C21 42.6(8) . 7_465 ?
C23 C21 C21 132.9(12) . 7_465 ?
N22 C21 N21 48.4(10) 7_465 7_465 ?
C22 C21 N21 48.4(10) 7_465 7_465 ?
C22 C21 N21 42.6(8) . 7_465 ?
N22 C21 N21 42.6(8) . 7_465 ?
C23 C21 N21 132.9(12) . 7_465 ?
C21 C21 N21 0.0(10) 7_465 7_465 ?
N22 C21 C24 52.4(11) 7_465 . ?
C22 C21 C24 52.4(11) 7_465 . ?
C22 C21 C24 143.4(15) . . ?
N22 C21 C24 143.4(15) . . ?
C23 C21 C24 125.9(8) . . ?
C21 C21 C24 100.8(10) 7_465 . ?
N21 C21 C24 100.8(10) 7_465 . ?
N22 N21 C22 0.0(19) 7_465 7_465 ?
N22 N21 C22 91.0(16) 7_465 . ?
C22 N21 C22 91.0(16) 7_465 . ?
N22 N21 N22 91.0(16) 7_465 . ?
C22 N21 N22 91.0(16) 7_465 . ?
C22 N21 N22 0.0(13) . . ?
N22 N21 C23 174.6(12) 7_465 . ?
C22 N21 C23 174.6(12) 7_465 . ?
C22 N21 C23 90.5(13) . . ?
N22 N21 C23 90.5(13) . . ?
N22 N21 C21 48.4(10) 7_465 7_465 ?
C22 N21 C21 48.4(10) 7_465 7_465 ?
C22 N21 C21 42.6(8) . 7_465 ?
N22 N21 C21 42.6(8) . 7_465 ?
C23 N21 C21 132.9(12) . 7_465 ?
N22 N21 N21 48.4(10) 7_465 7_465 ?
C22 N21 N21 48.4(10) 7_465 7_465 ?
C22 N21 N21 42.6(8) . 7_465 ?
N22 N21 N21 42.6(8) . 7_465 ?
C23 N21 N21 132.9(12) . 7_465 ?
C21 N21 N21 0.0(10) 7_465 7_465 ?
N22 N21 C24 52.4(11) 7_465 . ?
C22 N21 C24 52.4(11) 7_465 . ?
C22 N21 C24 143.4(15) . . ?
N22 N21 C24 143.4(15) . . ?
C23 N21 C24 125.9(8) . . ?
C21 N21 C24 100.8(10) 7_465 . ?
N21 N21 C24 100.8(10) 7_465 . ?
N21 C22 C21 0.0(12) 7_465 7_465 ?
N21 C22 C21 89.0(16) 7_465 . ?
C21 C22 C21 89.0(16) 7_465 . ?
N21 C22 N21 89.0(16) 7_465 . ?
C21 C22 N21 89.0(16) 7_465 . ?
C21 C22 N21 0.0(12) . . ?
N21 C22 C24 89.6(14) 7_465 7_465 ?
C21 C22 C24 89.6(14) 7_465 7_465 ?
C21 C22 C24 178.4(17) . 7_465 ?
N21 C22 C24 178.4(17) . 7_465 ?
N21 C22 N22 47.3(10) 7_465 7_465 ?
C21 C22 N22 47.3(10) 7_465 7_465 ?
C21 C22 N22 41.7(9) . 7_465 ?
N21 C22 N22 41.7(9) . 7_465 ?
C24 C22 N22 136.9(17) 7_465 7_465 ?
N21 C22 C22 47.3(10) 7_465 7_465 ?
C21 C22 C22 47.3(10) 7_465 7_465 ?
C21 C22 C22 41.7(9) . 7_465 ?
N21 C22 C22 41.7(9) . 7_465 ?
C24 C22 C22 136.9(17) 7_465 7_465 ?
N22 C22 C22 0.0(10) 7_465 7_465 ?
N21 C22 C23 135.6(15) 7_465 . ?
C21 C22 C23 135.6(15) 7_465 . ?
C21 C22 C23 46.9(9) . . ?
N21 C22 C23 46.9(9) . . ?
C24 C22 C23 134.6(11) 7_465 . ?
N22 C22 C23 88.4(12) 7_465 . ?
C22 C22 C23 88.4(12) 7_465 . ?
N21 N22 C21 0.0(12) 7_465 7_465 ?
N21 N22 C21 89.0(16) 7_465 . ?
C21 N22 C21 89.0(16) 7_465 . ?
N21 N22 N21 89.0(16) 7_465 . ?
C21 N22 N21 89.0(16) 7_465 . ?
C21 N22 N21 0.0(12) . . ?
N21 N22 C24 89.6(14) 7_465 7_465 ?
C21 N22 C24 89.6(14) 7_465 7_465 ?
C21 N22 C24 178.4(17) . 7_465 ?
N21 N22 C24 178.4(17) . 7_465 ?
N21 N22 N22 47.3(10) 7_465 7_465 ?
C21 N22 N22 47.3(10) 7_465 7_465 ?
C21 N22 N22 41.7(9) . 7_465 ?
N21 N22 N22 41.7(9) . 7_465 ?
C24 N22 N22 136.9(17) 7_465 7_465 ?
N21 N22 C22 47.3(10) 7_465 7_465 ?
C21 N22 C22 47.3(10) 7_465 7_465 ?
C21 N22 C22 41.7(9) . 7_465 ?
N21 N22 C22 41.7(9) . 7_465 ?
C24 N22 C22 136.9(17) 7_465 7_465 ?
N22 N22 C22 0.0(10) 7_465 7_465 ?
N21 N22 C23 135.6(15) 7_465 . ?
C21 N22 C23 135.6(15) 7_465 . ?
C21 N22 C23 46.9(9) . . ?
N21 N22 C23 46.9(9) . . ?
C24 N22 C23 134.6(11) 7_465 . ?
N22 N22 C23 88.4(12) 7_465 . ?
C22 N22 C23 88.4(12) 7_465 . ?
N2 C23 C21 171.0(14) . . ?
N2 C23 N21 171.0(14) . . ?
C21 C23 N21 0.0(10) . . ?
N2 C23 C22 145.9(13) . . ?
C21 C23 C22 42.7(6) . . ?
N21 C23 C22 42.7(6) . . ?
N2 C23 N22 145.9(13) . . ?
C21 C23 N22 42.7(6) . . ?
N21 C23 N22 42.7(6) . . ?
C22 C23 N22 0.0(11) . . ?
N3 C24 N22 160.2(9) . 7_465 ?
N3 C24 C22 160.2(9) . 7_465 ?
N22 C24 C22 0.0(11) 7_465 7_465 ?
N3 C24 N21 161.7(7) . . ?
N22 C24 N21 38.1(6) 7_465 . ?
C22 C24 N21 38.1(6) 7_465 . ?
N3 C24 C21 161.7(7) . . ?
N22 C24 C21 38.1(6) 7_465 . ?
C22 C24 C21 38.1(6) 7_465 . ?
N21 C24 C21 0.0(8) . . ?

loop_
_geom_bond_atom_site_label_1
_geom_bond_atom_site_label_2
_geom_bond_distance
_geom_bond_site_symmetry_2
_geom_bond_publ_flag
P1 N1 1.5804(12) . ?
P1 C7 1.799(3) . ?
P1 C1 1.801(3) . ?
P1 C13 1.802(3) . ?
N1 P1 1.5804(12) 2_556 ?
C1 C6 1.392(5) . ?
C1 C2 1.391(5) . ?
C2 C3 1.402(6) . ?
C3 C4 1.384(7) . ?
C4 C5 1.357(6) . ?
C5 C6 1.385(5) . ?
C7 C12 1.395(4) . ?
C7 C8 1.395(4) . ?
C8 C9 1.373(4) . ?
C9 C10 1.380(5) . ?
C10 C11 1.379(5) . ?
C11 C12 1.390(4) . ?
C13 C14 1.383(4) . ?
C13 C18 1.391(4) . ?
C14 C15 1.380(5) . ?
C15 C16 1.364(5) . ?
C16 C17 1.370(5) . ?
C17 C18 1.382(4) . ?
C21 N22 0.983(12) 7_465 ?
C21 C22 0.983(12) 7_465 ?
C21 C22 1.086(12) . ?
C21 N22 1.086(12) . ?
C21 C23 1.169(11) . ?
C21 C21 1.451(19) 7_465 ?
C21 N21 1.451(19) 7_465 ?
C21 C24 1.595(12) . ?
N21 N22 0.983(12) 7_465 ?
N21 C22 0.983(12) 7_465 ?
N21 C22 1.086(12) . ?
N21 N22 1.086(12) . ?
N21 C23 1.169(11) . ?
N21 C21 1.451(19) 7_465 ?
N21 N21 1.451(19) 7_465 ?
N21 C24 1.595(12) . ?
C22 N21 0.983(12) 7_465 ?
C22 C21 0.983(12) 7_465 ?
C22 C24 1.263(14) 7_465 ?
C22 N22 1.48(3) 7_465 ?
C22 C22 1.48(3) 7_465 ?
C22 C23 1.602(16) . ?
N22 N21 0.983(12) 7_465 ?
N22 C21 0.983(12) 7_465 ?
N22 C24 1.263(14) 7_465 ?
N22 N22 1.48(3) 7_465 ?
N22 C22 1.48(3) 7_465 ?
N22 C23 1.602(16) . ?
N3 C24 1.032(6) . ?
C24 N22 1.263(14) 7_465 ?
C24 C22 1.263(14) 7_465 ?
